data_9016479
loop_
_publ_author_name
'Baur, W. H.'

_publ_section_title
;
 Die Kristallstruktur des Edelamblygonits LiAlPO4(OH,F)
;
_journal_name_full 'Acta Crystallographica'
_journal_page_first 988
_journal_page_last 994
_journal_paper_doi 10.1107/S0365110X5900281X
_journal_volume 12
_journal_year 1959
_chemical_compound_source 'Newry, Maine, USA'
_chemical_formula_sum 'Al H Li O5 P'
_chemical_name_mineral Amblygonite
_space_group_IT_number 2
_symmetry_space_group_name_Hall '-P 1'
_symmetry_space_group_name_H-M 'P -1'
_cell_angle_alpha 112.12
_cell_angle_beta 97.80
_cell_angle_gamma 67.88
_cell_formula_units_Z 2
_cell_length_a 5.18
_cell_length_b 7.15
_cell_length_c 5.004
_cell_volume 159.051
_database_code_amcsd 0016150
_exptl_crystal_density_diffrn 3.047
_cod_original_formula_sum 'P O5 Li Al H'
_cod_database_code 9016479

loop_
_space_group_symop_operation_xyz
x,y,z
-x,-y,-z

loop_
_atom_site_label
_atom_site_fract_x
_atom_site_fract_y
_atom_site_fract_z
_atom_site_type_symbol
_atom_site_attached_hydrogens
P 0.35800 0.26700 0.94100 P 0
O1 0.23600 0.42500 0.78400 O 0
O2 0.32500 0.39100 0.26900 O 0
O3 0.21300 0.10300 0.81200 O 0
O4 0.67000 0.16000 0.85600 O 0
O-H 0.95900 0.22500 0.36000 O 1
Li 0.61500 0.30500 0.56000 Li 0
Al1 0.00000 0.00000 0.00000 Al 0
Al2 0.00000 0.50000 0.50000 Al 0

loop_
_cod_changelog_entry_id
_cod_changelog_entry_author
_cod_changelog_entry_date
_cod_changelog_entry_text
1
;cod-tools version 3.8.0
Id: cif_guess_AMCSD_atom_types 9574 2023-05-10 09:00:05Z saulius
;
2023-05-10T18:57:05+03:00
;Derived atom types and hydrogen counts
from atom names that follow the AMCSD naming convention
(Wat == water, O-H == hydroxyl).
;

loop_
_cod_related_entry_id
_cod_related_entry_database
_cod_related_entry_code
1 AMCSD 0016150
